data_4030395
loop_
_publ_author_name
'Rivero, Alexandra R.'
'Fern\'andez, Israel'
'Ram\'irez de Arellano, Carmen'
'Sierra, Miguel A.'

_publ_section_title
;
 Synthesis of Oxaspiranic Compounds through [3 + 2] Annulation of
 Cyclopropenones and Donor-Acceptor Cyclopropanes.
;
_journal_issue 2
_journal_name_full 'The Journal of organic chemistry'
_journal_page_first 1207
_journal_paper_doi 10.1021/jo502292y
_journal_volume 80
_journal_year 2014
_chemical_formula_sum 'C28 H24 O5'
_chemical_formula_weight 440.47
_chemical_name_systematic
; 
 ? 
;
_space_group_crystal_system monoclinic
_space_group_IT_number 14
_space_group_name_Hall '-P 2ybc'
_space_group_name_H-M_alt 'P 1 21/c 1'
_symmetry_space_group_name_Hall '-P 2ybc'
_symmetry_space_group_name_H-M 'P 1 21/c 1'
_atom_sites_solution_hydrogens geom
_audit_creation_method SHELXL-2014
_cell_angle_alpha 90
_cell_angle_beta 113.449(3)
_cell_angle_gamma 90
_cell_formula_units_Z 4
_cell_length_a 16.3570(4)
_cell_length_b 7.65430(10)
_cell_length_c 19.7358(5)
_cell_measurement_reflns_used 10101
_cell_measurement_temperature 120(2)
_cell_measurement_theta_max 31.8700
_cell_measurement_theta_min 3.6350
_cell_volume 2266.89(10)
_computing_cell_refinement 'CrysAlisPro, Agilent T, 2014'
_computing_data_collection 'CrysAlisPro, Agilent T, 2014'
_computing_data_reduction 'CrysAlisPro, Agilent T, 2014'
_computing_molecular_graphics 'CrystalMaker (2014)'
_computing_publication_material 'SHELXL-2014 (Sheldrick, 2014)'
_computing_structure_refinement 'SHELXL-2014 (Sheldrick, 2014)'
_computing_structure_solution 'SHELXS-1997 (Sheldrick, 1997)'
_diffrn_ambient_temperature 120(2)
_diffrn_detector_area_resol_mean 16.0267
_diffrn_measured_fraction_theta_full 0.998
_diffrn_measured_fraction_theta_max 0.931
_diffrn_measurement_device_type 'SuperNova, Single source at offset, Sapphire3'
_diffrn_measurement_method '\w scans'
_diffrn_radiation_type MoK\a
_diffrn_radiation_wavelength 0.71073
_diffrn_reflns_av_R_equivalents 0.0407
_diffrn_reflns_av_unetI/netI 0.0350
_diffrn_reflns_Laue_measured_fraction_full 0.998
_diffrn_reflns_Laue_measured_fraction_max 0.931
_diffrn_reflns_limit_h_max 24
_diffrn_reflns_limit_h_min -21
_diffrn_reflns_limit_k_max 11
_diffrn_reflns_limit_k_min -11
_diffrn_reflns_limit_l_max 29
_diffrn_reflns_limit_l_min -29
_diffrn_reflns_number 34852
_diffrn_reflns_point_group_measured_fraction_full 0.998
_diffrn_reflns_point_group_measured_fraction_max 0.931
_diffrn_reflns_theta_full 25.242
_diffrn_reflns_theta_max 32.424
_diffrn_reflns_theta_min 2.889
_diffrn_source 'SuperNova (Mo) X-ray Source'
_exptl_absorpt_coefficient_mu 0.088
_exptl_absorpt_correction_T_max 1.00000
_exptl_absorpt_correction_T_min 0.73941
_exptl_absorpt_correction_type multi-scan
_exptl_absorpt_process_details 'CrysAlisPro, Agilent T, 2014'
_exptl_crystal_colour colourless
_exptl_crystal_density_diffrn 1.291
_exptl_crystal_description prism
_exptl_crystal_F_000 928
_exptl_crystal_size_max 0.260
_exptl_crystal_size_mid 0.240
_exptl_crystal_size_min 0.220
_refine_diff_density_max 0.668
_refine_diff_density_min -0.332
_refine_diff_density_rms 0.049
_refine_ls_extinction_method none
_refine_ls_goodness_of_fit_ref 1.030
_refine_ls_hydrogen_treatment constr
_refine_ls_matrix_type full
_refine_ls_number_parameters 300
_refine_ls_number_reflns 7592
_refine_ls_number_restraints 0
_refine_ls_restrained_S_all 1.030
_refine_ls_R_factor_all 0.0678
_refine_ls_R_factor_gt 0.0491
_refine_ls_shift/su_max 0.000
_refine_ls_shift/su_mean 0.000
_refine_ls_structure_factor_coef Fsqd
_refine_ls_weighting_details 'w=1/[\s^2^(Fo^2^)+(0.0518P)^2^+0.9027P] where P=(Fo^2^+2Fc^2^)/3'
_refine_ls_weighting_scheme calc
_refine_ls_wR_factor_gt 0.1169
_refine_ls_wR_factor_ref 0.1298
_reflns_Friedel_coverage 0.000
_reflns_number_gt 5891
_reflns_number_total 7592
_reflns_threshold_expression 'I > 2\s(I)'
_cod_data_source_file jo502292y_si_002.cif
_cod_data_source_block arr01
_cod_depositor_comments 'Adding full bibliography for 4030395.cif.'
_cod_original_cell_volume 2266.88(10)
_cod_database_code 4030395
_shelx_space_group_comment
; 
The symmetry employed for this shelxl refinement is uniquely defined 
by the following loop, which should always be used as a source of 
symmetry information in preference to the above space-group names. 
They are only intended as comments. 
;
_shelx_estimated_absorpt_t_min 0.977
_shelx_estimated_absorpt_t_max 0.981
_shelxl_version_number 2014-1

loop_
_space_group_symop_operation_xyz
'x, y, z'
'-x, y+1/2, -z+1/2'
'-x, -y, -z'
'x, -y-1/2, z-1/2'

loop_
_atom_site_label
_atom_site_type_symbol
_atom_site_fract_x
_atom_site_fract_y
_atom_site_fract_z
_atom_site_U_iso_or_equiv
_atom_site_adp_type
_atom_site_occupancy
_atom_site_site_symmetry_order
_atom_site_calc_flag
_atom_site_refinement_flags_posn
_atom_site_refinement_flags_adp
C1 C 0.12942(8) 0.71879(16) 0.45220(6) 0.0206(2) Uani 1 1 d . .
C2 C 0.18889(8) 0.78197(15) 0.51459(6) 0.0204(2) Uani 1 1 d . .
C3 C 0.22246(7) 0.73003(15) 0.45857(6) 0.0192(2) Uani 1 1 d . .
O4 O 0.38830(6) 0.36937(12) 0.53127(5) 0.0277(2) Uani 1 1 d . .
C5 C 0.28353(8) 0.79102(16) 0.37276(6) 0.0227(2) Uani 1 1 d . .
H5 H 0.2351 0.7493 0.3260 0.027 Uiso 1 1 calc R U
C6 C 0.33698(8) 0.63443(15) 0.41760(6) 0.0210(2) Uani 1 1 d . .
H6A H 0.3429 0.5423 0.3846 0.025 Uiso 1 1 calc R U
H6B H 0.3972 0.6710 0.4523 0.025 Uiso 1 1 calc R U
C7 C 0.28119(7) 0.56952(15) 0.45956(6) 0.0183(2) Uani 1 1 d . .
C11 C 0.03959(8) 0.66964(16) 0.40403(6) 0.0228(2) Uani 1 1 d . .
C12 C -0.02663(9) 0.65151(18) 0.43144(8) 0.0292(3) Uani 1 1 d . .
H12 H -0.0134 0.6772 0.4818 0.035 Uiso 1 1 calc R U
C13 C -0.11130(10) 0.5964(2) 0.38579(9) 0.0394(3) Uani 1 1 d . .
H13 H -0.1557 0.5823 0.4050 0.047 Uiso 1 1 calc R U
C14 C -0.13097(10) 0.5620(2) 0.31236(10) 0.0444(4) Uani 1 1 d . .
H14 H -0.1892 0.5246 0.2810 0.053 Uiso 1 1 calc R U
C15 C -0.06682(11) 0.5814(2) 0.28399(8) 0.0431(4) Uani 1 1 d . .
H15 H -0.0812 0.5586 0.2332 0.052 Uiso 1 1 calc R U
C16 C 0.01881(9) 0.6344(2) 0.32956(7) 0.0327(3) Uani 1 1 d . .
H16 H 0.0631 0.6467 0.3101 0.039 Uiso 1 1 calc R U
C21 C 0.21110(8) 0.87101(15) 0.58449(6) 0.0214(2) Uani 1 1 d . .
C22 C 0.14849(9) 0.88807(18) 0.61599(7) 0.0278(3) Uani 1 1 d . .
H22 H 0.0911 0.8371 0.5924 0.033 Uiso 1 1 calc R U
C23 C 0.17009(10) 0.97952(19) 0.68177(7) 0.0333(3) Uani 1 1 d . .
H23 H 0.1273 0.9911 0.7028 0.040 Uiso 1 1 calc R U
C24 C 0.25342(10) 1.05345(18) 0.71660(7) 0.0318(3) Uani 1 1 d . .
H24 H 0.2677 1.1164 0.7613 0.038 Uiso 1 1 calc R U
C25 C 0.31626(10) 1.03572(18) 0.68617(7) 0.0303(3) Uani 1 1 d . .
H25 H 0.3738 1.0858 0.7104 0.036 Uiso 1 1 calc R U
C26 C 0.29534(9) 0.94502(17) 0.62044(7) 0.0257(2) Uani 1 1 d . .
H26 H 0.3386 0.9333 0.5999 0.031 Uiso 1 1 calc R U
C51 C 0.34157(8) 0.92230(16) 0.35547(6) 0.0220(2) Uani 1 1 d . .
C52 C 0.38323(9) 1.05782(18) 0.40357(7) 0.0286(3) Uani 1 1 d . .
H52 H 0.3720 1.0747 0.4468 0.034 Uiso 1 1 calc R U
C53 C 0.44129(9) 1.16900(18) 0.38881(8) 0.0320(3) Uani 1 1 d . .
H53 H 0.4696 1.2614 0.4220 0.038 Uiso 1 1 calc R U
C54 C 0.45801(9) 1.14541(18) 0.32569(8) 0.0306(3) Uani 1 1 d . .
H54 H 0.4986 1.2199 0.3161 0.037 Uiso 1 1 calc R U
C55 C 0.41493(9) 1.01234(19) 0.27682(7) 0.0288(3) Uani 1 1 d . .
H55 H 0.4251 0.9970 0.2330 0.035 Uiso 1 1 calc R U
C56 C 0.35698(8) 0.90133(17) 0.29178(6) 0.0240(2) Uani 1 1 d . .
H56 H 0.3277 0.8104 0.2581 0.029 Uiso 1 1 calc R U
O71 O 0.24596(6) 0.86726(11) 0.41963(5) 0.02298(18) Uani 1 1 d . .
O72 O 0.19976(7) 0.38159(13) 0.35565(5) 0.0313(2) Uani 1 1 d . .
C71 C 0.21951(8) 0.41992(15) 0.41921(6) 0.0209(2) Uani 1 1 d . .
C72 C 0.12164(9) 0.20637(18) 0.42982(8) 0.0298(3) Uani 1 1 d . .
H72A H 0.1050 0.1512 0.4673 0.045 Uiso 1 1 calc R U
H72B H 0.1473 0.1184 0.4080 0.045 Uiso 1 1 calc R U
H72C H 0.0686 0.2574 0.3912 0.045 Uiso 1 1 calc R U
O73 O 0.18657(6) 0.34234(12) 0.46374(5) 0.02423(18) Uani 1 1 d . .
O74 O 0.35243(8) 0.57790(14) 0.59379(5) 0.0378(3) Uani 1 1 d . .
C73 C 0.34247(8) 0.51004(15) 0.53653(6) 0.0208(2) Uani 1 1 d . .
C74 C 0.44863(9) 0.29660(18) 0.60062(7) 0.0288(3) Uani 1 1 d . .
H74A H 0.4952 0.3821 0.6265 0.043 Uiso 1 1 calc R U
H74B H 0.4760 0.1904 0.5913 0.043 Uiso 1 1 calc R U
H74C H 0.4156 0.2678 0.6311 0.043 Uiso 1 1 calc R U

loop_
_atom_site_aniso_label
_atom_site_aniso_U_11
_atom_site_aniso_U_22
_atom_site_aniso_U_33
_atom_site_aniso_U_23
_atom_site_aniso_U_13
_atom_site_aniso_U_12
C1 0.0206(5) 0.0219(5) 0.0207(5) 0.0005(4) 0.0098(4) 0.0020(4)
C2 0.0216(5) 0.0208(5) 0.0210(5) 0.0005(4) 0.0109(4) 0.0020(4)
C3 0.0200(5) 0.0205(5) 0.0184(4) 0.0003(4) 0.0091(4) 0.0012(4)
O4 0.0302(5) 0.0305(5) 0.0209(4) 0.0023(3) 0.0086(3) 0.0126(4)
C5 0.0240(5) 0.0247(6) 0.0208(5) 0.0002(4) 0.0103(4) 0.0021(4)
C6 0.0220(5) 0.0212(5) 0.0227(5) 0.0017(4) 0.0119(4) 0.0029(4)
C7 0.0203(5) 0.0194(5) 0.0162(4) 0.0006(4) 0.0083(4) 0.0028(4)
C11 0.0215(5) 0.0204(5) 0.0244(5) 0.0021(4) 0.0068(4) 0.0025(4)
C12 0.0251(6) 0.0285(7) 0.0338(6) 0.0037(5) 0.0116(5) 0.0011(5)
C13 0.0240(6) 0.0385(8) 0.0524(9) 0.0067(7) 0.0117(6) -0.0030(6)
C14 0.0261(7) 0.0391(9) 0.0505(9) 0.0004(7) -0.0034(6) -0.0049(6)
C15 0.0384(8) 0.0463(9) 0.0294(7) -0.0027(6) -0.0026(6) 0.0000(7)
C16 0.0297(7) 0.0390(8) 0.0249(6) -0.0008(5) 0.0061(5) 0.0011(6)
C21 0.0266(5) 0.0204(5) 0.0200(5) 0.0006(4) 0.0122(4) 0.0027(4)
C22 0.0311(6) 0.0308(7) 0.0277(6) -0.0011(5) 0.0181(5) 0.0020(5)
C23 0.0456(8) 0.0349(7) 0.0294(6) 0.0001(5) 0.0256(6) 0.0066(6)
C24 0.0508(8) 0.0262(6) 0.0214(5) -0.0014(5) 0.0173(6) 0.0034(6)
C25 0.0394(7) 0.0277(6) 0.0237(5) -0.0041(5) 0.0125(5) -0.0050(5)
C26 0.0308(6) 0.0259(6) 0.0237(5) -0.0034(4) 0.0143(5) -0.0022(5)
C51 0.0225(5) 0.0213(5) 0.0234(5) 0.0038(4) 0.0105(4) 0.0038(4)
C52 0.0346(7) 0.0283(7) 0.0240(5) -0.0017(5) 0.0126(5) 0.0016(5)
C53 0.0314(7) 0.0254(6) 0.0333(6) -0.0026(5) 0.0067(5) -0.0018(5)
C54 0.0250(6) 0.0282(7) 0.0386(7) 0.0119(5) 0.0126(5) 0.0016(5)
C55 0.0314(6) 0.0348(7) 0.0229(5) 0.0084(5) 0.0135(5) 0.0075(5)
C56 0.0233(5) 0.0246(6) 0.0210(5) 0.0002(4) 0.0056(4) 0.0025(4)
O71 0.0278(4) 0.0214(4) 0.0255(4) 0.0033(3) 0.0167(3) 0.0046(3)
O72 0.0390(5) 0.0350(5) 0.0219(4) -0.0078(4) 0.0143(4) -0.0091(4)
C71 0.0230(5) 0.0203(5) 0.0204(5) 0.0005(4) 0.0098(4) 0.0025(4)
C72 0.0293(6) 0.0232(6) 0.0408(7) -0.0015(5) 0.0179(5) -0.0035(5)
O73 0.0287(4) 0.0228(4) 0.0249(4) 0.0005(3) 0.0145(3) -0.0015(3)
O74 0.0511(6) 0.0367(6) 0.0182(4) -0.0022(4) 0.0061(4) 0.0176(5)
C73 0.0223(5) 0.0212(5) 0.0193(5) 0.0013(4) 0.0086(4) 0.0024(4)
C74 0.0272(6) 0.0299(7) 0.0261(6) 0.0073(5) 0.0073(5) 0.0089(5)

loop_
_atom_type_symbol
_atom_type_description
_atom_type_scat_dispersion_real
_atom_type_scat_dispersion_imag
_atom_type_scat_source
C C 0.0033 0.0016 'International Tables Vol C Tables 4.2.6.8 and 6.1.1.4'
H H 0.0000 0.0000 'International Tables Vol C Tables 4.2.6.8 and 6.1.1.4'
O O 0.0106 0.0060 'International Tables Vol C Tables 4.2.6.8 and 6.1.1.4'

loop_
_geom_angle_atom_site_label_1
_geom_angle_atom_site_label_2
_geom_angle_atom_site_label_3
_geom_angle
C2 C1 C11 152.50(11)
C2 C1 C3 63.13(8)
C11 C1 C3 144.36(10)
C1 C2 C21 150.75(11)
C1 C2 C3 63.71(8)
C21 C2 C3 144.59(11)
O71 C3 C2 117.53(10)
O71 C3 C1 118.75(9)
C2 C3 C1 53.17(7)
O71 C3 C7 106.74(8)
C2 C3 C7 128.13(9)
C1 C3 C7 124.39(10)
C73 O4 C74 115.43(9)
O71 C5 C51 110.27(10)
O71 C5 C6 103.83(9)
C51 C5 C6 112.55(10)
C7 C6 C5 103.78(9)
C73 C7 C71 109.48(9)
C73 C7 C6 109.77(9)
C71 C7 C6 111.86(9)
C73 C7 C3 114.08(9)
C71 C7 C3 108.05(9)
C6 C7 C3 103.53(9)
C16 C11 C12 119.13(12)
C16 C11 C1 120.01(11)
C12 C11 C1 120.84(11)
C13 C12 C11 120.50(13)
C14 C13 C12 119.79(14)
C13 C14 C15 120.58(14)
C14 C15 C16 120.13(14)
C15 C16 C11 119.86(14)
C26 C21 C22 119.05(11)
C26 C21 C2 119.87(10)
C22 C21 C2 121.07(11)
C23 C22 C21 120.16(13)
C24 C23 C22 120.33(12)
C23 C24 C25 119.93(12)
C24 C25 C26 120.22(13)
C25 C26 C21 120.31(12)
C56 C51 C52 119.32(11)
C56 C51 C5 119.00(11)
C52 C51 C5 121.59(10)
C51 C52 C53 120.31(12)
C54 C53 C52 120.21(13)
C55 C54 C53 119.48(12)
C54 C55 C56 120.15(12)
C51 C56 C55 120.49(12)
C5 O71 C3 108.87(9)
O72 C71 O73 124.48(11)
O72 C71 C7 125.20(11)
O73 C71 C7 110.24(9)
C71 O73 C72 115.37(9)
O74 C73 O4 123.57(11)
O74 C73 C7 127.08(11)
O4 C73 C7 109.29(9)

loop_
_geom_bond_atom_site_label_1
_geom_bond_atom_site_label_2
_geom_bond_distance
C1 C2 1.3203(16)
C1 C11 1.4465(16)
C1 C3 1.4789(15)
C2 C21 1.4494(15)
C2 C3 1.4714(15)
C3 O71 1.4412(14)
C3 C7 1.5548(16)
O4 C73 1.3394(14)
O4 C74 1.4432(14)
C5 O71 1.4234(14)
C5 C51 1.5116(17)
C5 C6 1.5389(16)
C6 C7 1.5385(15)
C7 C73 1.5191(15)
C7 C71 1.5244(16)
C11 C16 1.3965(17)
C11 C12 1.3970(17)
C12 C13 1.384(2)
C13 C14 1.379(2)
C14 C15 1.380(3)
C15 C16 1.390(2)
C21 C26 1.3946(18)
C21 C22 1.3997(16)
C22 C23 1.3909(18)
C23 C24 1.380(2)
C24 C25 1.3882(19)
C25 C26 1.3886(17)
C51 C56 1.3863(16)
C51 C52 1.3881(18)
C52 C53 1.390(2)
C53 C54 1.389(2)
C54 C55 1.387(2)
C55 C56 1.3893(19)
O72 C71 1.2006(14)
C71 O73 1.3387(14)
C72 O73 1.4470(16)
O74 C73 1.1945(14)

loop_
_geom_hbond_atom_site_label_D
_geom_hbond_atom_site_label_H
_geom_hbond_atom_site_label_A
_geom_hbond_distance_DH
_geom_hbond_distance_HA
_geom_hbond_distance_DA
_geom_hbond_angle_DHA
_geom_hbond_site_symmetry_A
C72 H72B O71 0.98 2.46 3.3524(16) 151.1 1_545
